data_1506048
loop_
_publ_author_name
'Thornton, Paul D.'
'Burnell, D. Jean'

_publ_section_title
;
 A Pauson-Khand and ring-expansion approach to the aquariane ring system.
;
_journal_issue 15
_journal_name_full 'Organic letters'
_journal_page_first 3195
_journal_page_last 3198
_journal_paper_doi 10.1021/ol0609715
_journal_volume 8
_journal_year 2006
_chemical_formula_sum 'C20 H32 O3 Si'
_chemical_formula_weight 348.55
_chemical_name_systematic
; 
 ? 
;
_space_group_IT_number 14
_symmetry_cell_setting monoclinic
_symmetry_space_group_name_Hall '-P 2ybc'
_symmetry_space_group_name_H-M 'P 1 21/c 1'
_atom_sites_solution_hydrogens geom
_atom_sites_solution_primary direct
_atom_sites_solution_secondary difmap
_audit_creation_method SHELXL-97
_cell_angle_alpha 90.00
_cell_angle_beta 104.319(2)
_cell_angle_gamma 90.00
_cell_formula_units_Z 4
_cell_length_a 13.2975(11)
_cell_length_b 6.2587(4)
_cell_length_c 23.837(2)
_cell_measurement_reflns_used 6480
_cell_measurement_temperature 153(2)
_cell_measurement_theta_max 30.6
_cell_measurement_theta_min 1.6
_cell_volume 1922.2(3)
_computing_cell_refinement CrystalClear
_computing_data_collection CrystalClear
_computing_data_reduction CrystalStructure
_computing_molecular_graphics CrystalStructure
_computing_publication_material CrystalStructure
_computing_structure_refinement 'SHELXL-97 (Sheldrick, 1997)'
_computing_structure_solution 'SHELXS-97 (Sheldrick, 1990)'
_diffrn_ambient_temperature 153(2)
_diffrn_detector_area_resol_mean 28.5714
_diffrn_measured_fraction_theta_full 0.885
_diffrn_measured_fraction_theta_max 0.885
_diffrn_measurement_device 'Saturn70 (2x2 bin mode)'
_diffrn_measurement_method dtprofit.ref
_diffrn_radiation_monochromator graphite
_diffrn_radiation_source 'fine-focus sealed tube'
_diffrn_radiation_type MoK\a
_diffrn_radiation_wavelength 0.71070
_diffrn_reflns_av_R_equivalents 0.0416
_diffrn_reflns_av_sigmaI/netI 0.0313
_diffrn_reflns_limit_h_max 18
_diffrn_reflns_limit_h_min -19
_diffrn_reflns_limit_k_max 8
_diffrn_reflns_limit_k_min -8
_diffrn_reflns_limit_l_max 33
_diffrn_reflns_limit_l_min -33
_diffrn_reflns_number 23933
_diffrn_reflns_theta_full 30.82
_diffrn_reflns_theta_max 30.82
_diffrn_reflns_theta_min 2.06
_exptl_absorpt_coefficient_mu 0.137
_exptl_absorpt_correction_T_max 0.9819
_exptl_absorpt_correction_T_min 0.9617
_exptl_absorpt_correction_type numerical
_exptl_crystal_colour colorless
_exptl_crystal_density_diffrn 1.204
_exptl_crystal_density_method 'not measured'
_exptl_crystal_description prism
_exptl_crystal_F_000 760
_exptl_crystal_size_max 0.40
_exptl_crystal_size_mid 0.20
_exptl_crystal_size_min 0.05
_refine_diff_density_max 0.445
_refine_diff_density_min -0.545
_refine_diff_density_rms 0.065
_refine_ls_extinction_coef 0.009(3)
_refine_ls_extinction_expression Fc^*^=kFc[1+0.001xFc^2^\l^3^/sin(2\q)]^-1/4^
_refine_ls_extinction_method SHELXL
_refine_ls_goodness_of_fit_ref 1.118
_refine_ls_hydrogen_treatment mixed
_refine_ls_matrix_type full
_refine_ls_number_parameters 219
_refine_ls_number_reflns 5330
_refine_ls_number_restraints 0
_refine_ls_restrained_S_all 1.118
_refine_ls_R_factor_all 0.0799
_refine_ls_R_factor_gt 0.0729
_refine_ls_shift/su_max 0.000
_refine_ls_shift/su_mean 0.000
_refine_ls_structure_factor_coef Fsqd
_refine_ls_weighting_details 'calc w=1/[\s^2^(Fo^2^)+(0.1034P)^2^+0.9809P] where P=(Fo^2^+2Fc^2^)/3'
_refine_ls_weighting_scheme calc
_refine_ls_wR_factor_gt 0.1987
_refine_ls_wR_factor_ref 0.2068
_reflns_number_gt 4761
_reflns_number_total 5330
_reflns_threshold_expression >2sigma(I)
_cod_data_source_file ol0609715si20060423_101211.cif
_cod_data_source_block shelxl
_cod_depositor_comments
;
The following automatic conversions were performed:

'_exptl_absorpt_correction_type' value 'Numerical' changed to
'numerical' according to
/home/saulius/struct/CIF-dictionaries/cif_core.dic dictionary named
'cif_core.dic' version 2.4.1 from 2010-06-29.

Automatic conversion script
Id: cif_fix_values 1715 2011-07-08 13:25:40Z adriana 
;
_cod_database_code 1506048

loop_
_symmetry_equiv_pos_as_xyz
'x, y, z'
'-x, y+1/2, -z+1/2'
'-x, -y, -z'
'x, -y-1/2, z-1/2'

loop_
_atom_site_label
_atom_site_type_symbol
_atom_site_fract_x
_atom_site_fract_y
_atom_site_fract_z
_atom_site_U_iso_or_equiv
_atom_site_adp_type
_atom_site_occupancy
_atom_site_symmetry_multiplicity
_atom_site_calc_flag
_atom_site_refinement_flags
Si1 Si 0.12809(4) 0.13966(9) -0.08014(2) 0.03120(18) Uani 1 1 d .
O1 O 0.23651(11) 0.0301(2) -0.04095(6) 0.0350(3) Uani 1 1 d .
O2 O 0.19267(13) -0.3504(3) 0.11638(8) 0.0495(4) Uani 1 1 d .
O3 O 0.47793(13) 0.1374(3) 0.26436(6) 0.0413(4) Uani 1 1 d .
C1 C 0.25563(14) 0.0084(3) 0.02019(8) 0.0312(4) Uani 1 1 d .
H1 H 0.1878 0.0098 0.0312 0.037 Uiso 1 1 calc R
C2 C 0.31300(16) -0.1981(3) 0.04225(9) 0.0349(4) Uani 1 1 d .
H2 H 0.3746 -0.2180 0.0264 0.042 Uiso 1 1 calc R
H3 H 0.2670 -0.3241 0.0324 0.042 Uiso 1 1 calc R
C3 C 0.34442(15) -0.1590(3) 0.10781(8) 0.0313(4) Uani 1 1 d .
H4 H 0.4054 -0.2517 0.1251 0.038 Uiso 1 1 calc R
C4 C 0.25687(15) -0.2137(3) 0.13626(9) 0.0364(4) Uani 1 1 d .
C5 C 0.25673(17) -0.0984(4) 0.19156(9) 0.0430(5) Uani 1 1 d .
H5 H 0.3145 -0.1526 0.2230 0.052 Uiso 1 1 calc R
H6 H 0.1909 -0.1285 0.2024 0.052 Uiso 1 1 calc R
C6 C 0.26855(17) 0.1429(4) 0.18562(9) 0.0395(5) Uani 1 1 d .
H7 H 0.2080 0.1996 0.1564 0.047 Uiso 1 1 calc R
H8 H 0.2706 0.2130 0.2231 0.047 Uiso 1 1 calc R
C7 C 0.36741(15) 0.1934(3) 0.16733(8) 0.0326(4) Uani 1 1 d .
H9 H 0.3661 0.3500 0.1589 0.039 Uiso 1 1 calc R
C8 C 0.46771(16) 0.1496(3) 0.21239(9) 0.0348(4) Uani 1 1 d .
C9 C 0.55380(16) 0.1189(4) 0.18164(9) 0.0389(5) Uani 1 1 d .
H10 H 0.5942 -0.0116 0.1957 0.047 Uiso 1 1 calc R
H11 H 0.6014 0.2431 0.1884 0.047 Uiso 1 1 calc R
C10 C 0.49956(14) 0.0982(3) 0.11698(8) 0.0334(4) Uani 1 1 d .
H12 H 0.5245 -0.0337 0.1009 0.040 Uiso 1 1 calc R
C11 C 0.50701(16) 0.2884(4) 0.07821(9) 0.0386(4) Uani 1 1 d .
H13 H 0.5727 0.2855 0.0658 0.046 Uiso 1 1 calc R
H14 H 0.5022 0.4252 0.0982 0.046 Uiso 1 1 calc R
C12 C 0.41314(16) 0.2568(4) 0.02658(9) 0.0366(4) Uani 1 1 d .
H15 H 0.4277 0.1466 -0.0001 0.044 Uiso 1 1 calc R
H16 H 0.3945 0.3921 0.0050 0.044 Uiso 1 1 calc R
C13 C 0.32558(15) 0.1840(3) 0.05414(8) 0.0305(4) Uani 1 1 d .
H17 H 0.2831 0.3091 0.0607 0.037 Uiso 1 1 calc R
C14 C 0.38077(14) 0.0784(3) 0.11282(8) 0.0292(4) Uani 1 1 d .
C15 C 0.09464(19) 0.3859(4) -0.04519(10) 0.0433(5) Uani 1 1 d .
H18 H 0.0211 0.4194 -0.0609 0.052 Uiso 1 1 calc R
H19 H 0.1371 0.5050 -0.0529 0.052 Uiso 1 1 calc R
H20 H 0.1081 0.3633 -0.0033 0.052 Uiso 1 1 calc R
C16 C 0.01813(17) -0.0512(4) -0.08816(11) 0.0443(5) Uani 1 1 d .
H21 H -0.0412 0.0007 -0.1181 0.053 Uiso 1 1 calc R
H22 H -0.0016 -0.0629 -0.0513 0.053 Uiso 1 1 calc R
H23 H 0.0393 -0.1918 -0.0993 0.053 Uiso 1 1 calc R
C17 C 0.15760(16) 0.1986(4) -0.15205(8) 0.0359(4) Uani 1 1 d .
C18 C 0.25371(19) 0.3427(4) -0.14242(10) 0.0475(6) Uani 1 1 d .
H24 H 0.2446 0.4663 -0.1189 0.057 Uiso 1 1 calc R
H25 H 0.2627 0.3918 -0.1799 0.057 Uiso 1 1 calc R
H26 H 0.3152 0.2620 -0.1223 0.057 Uiso 1 1 calc R
C19 C 0.0653(2) 0.3127(5) -0.19244(10) 0.0523(6) Uani 1 1 d .
H27 H 0.0866 0.3694 -0.2260 0.063 Uiso 1 1 calc R
H28 H 0.0422 0.4303 -0.1715 0.063 Uiso 1 1 calc R
H29 H 0.0082 0.2110 -0.2055 0.063 Uiso 1 1 calc R
C20 C 0.17817(19) -0.0114(4) -0.18048(10) 0.0458(5) Uani 1 1 d .
H30 H 0.2174 0.0181 -0.2094 0.055 Uiso 1 1 calc R
H31 H 0.1119 -0.0789 -0.1993 0.055 Uiso 1 1 calc R
H32 H 0.2183 -0.1077 -0.1508 0.055 Uiso 1 1 calc R

loop_
_atom_site_aniso_label
_atom_site_aniso_U_11
_atom_site_aniso_U_22
_atom_site_aniso_U_33
_atom_site_aniso_U_23
_atom_site_aniso_U_13
_atom_site_aniso_U_12
Si1 0.0277(3) 0.0348(3) 0.0305(3) 0.00130(19) 0.0060(2) 0.00141(19)
O1 0.0314(7) 0.0451(8) 0.0276(6) 0.0011(5) 0.0055(5) 0.0049(6)
O2 0.0406(9) 0.0471(9) 0.0611(11) -0.0002(8) 0.0127(8) -0.0117(7)
O3 0.0442(9) 0.0482(9) 0.0297(7) -0.0016(6) 0.0060(6) -0.0006(6)
C1 0.0282(8) 0.0373(10) 0.0274(8) 0.0012(7) 0.0056(7) 0.0022(7)
C2 0.0364(10) 0.0323(9) 0.0347(9) -0.0007(7) 0.0064(8) 0.0010(8)
C3 0.0289(9) 0.0305(9) 0.0333(9) 0.0036(7) 0.0056(7) 0.0020(7)
C4 0.0300(9) 0.0366(10) 0.0415(10) 0.0098(8) 0.0069(8) 0.0018(8)
C5 0.0347(10) 0.0605(14) 0.0349(10) 0.0077(9) 0.0106(8) -0.0047(10)
C6 0.0319(10) 0.0545(13) 0.0334(10) -0.0012(8) 0.0104(8) 0.0026(8)
C7 0.0311(9) 0.0382(10) 0.0292(8) -0.0014(7) 0.0087(7) 0.0008(7)
C8 0.0339(10) 0.0366(10) 0.0330(9) -0.0028(7) 0.0066(8) -0.0031(7)
C9 0.0291(9) 0.0496(12) 0.0365(10) 0.0004(9) 0.0051(8) -0.0017(8)
C10 0.0274(9) 0.0395(10) 0.0342(9) -0.0023(8) 0.0092(7) -0.0009(7)
C11 0.0362(10) 0.0442(11) 0.0377(10) -0.0007(8) 0.0135(8) -0.0055(8)
C12 0.0368(10) 0.0388(10) 0.0361(9) 0.0002(8) 0.0127(8) -0.0043(8)
C13 0.0315(9) 0.0321(9) 0.0289(8) 0.0011(7) 0.0093(7) 0.0024(7)
C14 0.0269(8) 0.0314(9) 0.0294(8) 0.0001(7) 0.0071(7) 0.0018(7)
C15 0.0420(11) 0.0452(12) 0.0422(11) -0.0034(9) 0.0094(9) 0.0087(9)
C16 0.0361(10) 0.0457(12) 0.0508(12) 0.0058(10) 0.0103(9) -0.0033(9)
C17 0.0327(9) 0.0429(11) 0.0310(9) 0.0034(8) 0.0060(8) -0.0010(8)
C18 0.0468(13) 0.0573(14) 0.0398(11) 0.0038(10) 0.0136(10) -0.0108(10)
C19 0.0494(13) 0.0665(16) 0.0372(11) 0.0110(11) 0.0035(10) 0.0074(12)
C20 0.0468(12) 0.0544(14) 0.0381(10) -0.0059(9) 0.0141(9) -0.0033(10)

loop_
_atom_type_symbol
_atom_type_description
_atom_type_scat_dispersion_real
_atom_type_scat_dispersion_imag
_atom_type_scat_source
C C 0.0033 0.0016 'International Tables Vol C Tables 4.2.6.8 and 6.1.1.4'
H H 0.0000 0.0000 'International Tables Vol C Tables 4.2.6.8 and 6.1.1.4'
O O 0.0106 0.0060 'International Tables Vol C Tables 4.2.6.8 and 6.1.1.4'
Si Si 0.0817 0.0704 'International Tables Vol C Tables 4.2.6.8 and 6.1.1.4'

loop_
_geom_angle_atom_site_label_1
_geom_angle_atom_site_label_2
_geom_angle_atom_site_label_3
_geom_angle
O1 Si1 C15 111.17(9)
O1 Si1 C16 110.11(10)
C15 Si1 C16 108.02(11)
O1 Si1 C17 104.20(8)
C15 Si1 C17 111.83(11)
C16 Si1 C17 111.52(10)
C1 O1 Si1 121.76(12)
O1 C1 C2 112.42(15)
O1 C1 C13 113.77(16)
C2 C1 C13 103.80(15)
C1 C2 C3 101.71(15)
C4 C3 C2 111.84(16)
C4 C3 C14 115.89(16)
C2 C3 C14 103.37(15)
O2 C4 C5 121.69(19)
O2 C4 C3 121.5(2)
C5 C4 C3 116.69(18)
C4 C5 C6 111.75(17)
C7 C6 C5 110.41(18)
C8 C7 C6 115.58(17)
C8 C7 C14 104.45(15)
C6 C7 C14 115.84(17)
O3 C8 C7 126.21(19)
O3 C8 C9 125.27(19)
C7 C8 C9 108.51(16)
C8 C9 C10 105.80(16)
C11 C10 C9 117.20(18)
C11 C10 C14 103.87(16)
C9 C10 C14 106.65(15)
C10 C11 C12 102.93(16)
C11 C12 C13 104.29(16)
C1 C13 C12 114.22(15)
C1 C13 C14 105.03(15)
C12 C13 C14 105.70(15)
C7 C14 C13 115.74(16)
C7 C14 C3 114.44(16)
C13 C14 C3 105.52(15)
C7 C14 C10 103.65(15)
C13 C14 C10 105.53(15)
C3 C14 C10 111.72(15)
C18 C17 C20 109.68(18)
C18 C17 C19 109.1(2)
C20 C17 C19 108.89(19)
C18 C17 Si1 109.37(14)
C20 C17 Si1 109.47(15)
C19 C17 Si1 110.29(15)

loop_
_geom_bond_atom_site_label_1
_geom_bond_atom_site_label_2
_geom_bond_distance
Si1 O1 1.6598(15)
Si1 C15 1.858(2)
Si1 C16 1.861(2)
Si1 C17 1.887(2)
O1 C1 1.422(2)
O2 C4 1.219(3)
O3 C8 1.215(2)
C1 C2 1.527(3)
C1 C13 1.535(3)
C2 C3 1.534(3)
C3 C4 1.524(3)
C3 C14 1.558(3)
C4 C5 1.503(3)
C5 C6 1.529(3)
C6 C7 1.517(3)
C7 C8 1.516(3)
C7 C14 1.534(3)
C8 C9 1.516(3)
C9 C10 1.537(3)
C10 C11 1.525(3)
C10 C14 1.563(3)
C11 C12 1.534(3)
C12 C13 1.541(3)
C13 C14 1.557(3)
C17 C18 1.534(3)
C17 C20 1.534(3)
C17 C19 1.536(3)
